data_4325338
loop_
_publ_author_name
'Tian-Fu Liu'
'Wenjuan Zhang'
'Wen-Hua Sun'
'Rong Cao'

_publ_section_title
;
 Conjugated Ligands Modulated Sandwich Structures and Luminescence
 Properties of Lanthanide Metal-Organic Frameworks
;
_journal_name_full 'Inorganic Chemistry'
_journal_page_first 5242
_journal_page_last 5248
_journal_paper_doi 10.1021/ic200579j
_journal_volume 50
_journal_year 2011
_chemical_formula_sum 'C3 O11 Sm'
_chemical_formula_weight 362.38
_chemical_name_systematic
; 
 ? 
;
_space_group_IT_number 14
_symmetry_cell_setting monoclinic
_symmetry_space_group_name_Hall '-P 2ybc'
_symmetry_space_group_name_H-M 'P 1 21/c 1'
_atom_sites_solution_primary direct
_atom_sites_solution_secondary difmap
_audit_creation_method SHELXL-97
_cell_angle_alpha 90.00
_cell_angle_beta 114.335(9)
_cell_angle_gamma 90.00
_cell_formula_units_Z 4
_cell_length_a 11.093(3)
_cell_length_b 9.6426(14)
_cell_length_c 10.1338(18)
_cell_measurement_reflns_used 1050
_cell_measurement_temperature 298(2)
_cell_measurement_theta_max 27.4719
_cell_measurement_theta_min 3.0542
_cell_volume 987.7(4)
_computing_cell_refinement 'CrystalClear (Rigaku Inc., 2007)'
_computing_data_collection 'CrystalClear (Rigaku Inc., 2007)'
_computing_data_reduction 'CrystalClear (Rigaku Inc., 2007)'
_computing_structure_refinement 'SHELXL-97 (Sheldrick, 1997)'
_computing_structure_solution 'SHELXS-97 (Sheldrick, 1990)'
_diffrn_ambient_temperature 298(2)
_diffrn_detector_area_resol_mean 13.6612
_diffrn_measured_fraction_theta_full 0.997
_diffrn_measured_fraction_theta_max 0.997
_diffrn_measurement_device_type
;
Mercury2 (2x2 bin mode)
;
_diffrn_measurement_method CCD_Profile_fitting
_diffrn_radiation_monochromator graphite
_diffrn_radiation_source 'fine-focus sealed tube'
_diffrn_radiation_type MoK\a
_diffrn_radiation_wavelength 0.71073
_diffrn_reflns_av_R_equivalents 0.0559
_diffrn_reflns_av_sigmaI/netI 0.0583
_diffrn_reflns_limit_h_max 14
_diffrn_reflns_limit_h_min -10
_diffrn_reflns_limit_k_max 12
_diffrn_reflns_limit_k_min -12
_diffrn_reflns_limit_l_max 10
_diffrn_reflns_limit_l_min -13
_diffrn_reflns_number 7569
_diffrn_reflns_theta_full 27.49
_diffrn_reflns_theta_max 27.49
_diffrn_reflns_theta_min 2.92
_diffrn_standards_decay_% none
_diffrn_standards_interval_count none
_diffrn_standards_interval_time none
_diffrn_standards_number none
_exptl_absorpt_coefficient_mu 5.991
_exptl_absorpt_correction_T_max 1.0000
_exptl_absorpt_correction_T_min 0.6295
_exptl_absorpt_correction_type multi-scan
_exptl_absorpt_process_details crystalclear
_exptl_crystal_colour Colorless
_exptl_crystal_density_diffrn 2.437
_exptl_crystal_description Prism
_exptl_crystal_F_000 672
_exptl_crystal_size_max 0.2000
_exptl_crystal_size_mid 0.2000
_exptl_crystal_size_min 0.2000
_refine_diff_density_max 1.132
_refine_diff_density_min -1.403
_refine_diff_density_rms 0.218
_refine_ls_extinction_method none
_refine_ls_goodness_of_fit_ref 1.027
_refine_ls_hydrogen_treatment none
_refine_ls_matrix_type full
_refine_ls_number_parameters 156
_refine_ls_number_reflns 2254
_refine_ls_number_restraints 7
_refine_ls_restrained_S_all 1.026
_refine_ls_R_factor_all 0.0498
_refine_ls_R_factor_gt 0.0357
_refine_ls_shift/su_max 0.000
_refine_ls_shift/su_mean 0.000
_refine_ls_structure_factor_coef Fsqd
_refine_ls_weighting_details 'calc w=1/[\s^2^(Fo^2^)+(0.0368P)^2^+0.0000P] where P=(Fo^2^+2Fc^2^)/3'
_refine_ls_weighting_scheme calc
_refine_ls_wR_factor_gt 0.0749
_refine_ls_wR_factor_ref 0.0808
_reflns_number_gt 1831
_reflns_number_total 2254
_reflns_threshold_expression >2sigma(I)
_cod_data_source_file ic200579j_si_002_1.cif
_cod_data_source_block 1
_cod_original_cell_volume 987.6(3)
_cod_database_code 4325338

loop_
_symmetry_equiv_pos_as_xyz
'x, y, z'
'-x, y+1/2, -z+1/2'
'-x, -y, -z'
'x, -y-1/2, z-1/2'

loop_
_atom_site_label
_atom_site_type_symbol
_atom_site_fract_x
_atom_site_fract_y
_atom_site_fract_z
_atom_site_U_iso_or_equiv
_atom_site_adp_type
_atom_site_occupancy
_atom_site_symmetry_multiplicity
_atom_site_calc_flag
_atom_site_refinement_flags
Sm1 Sm 0.19023(3) 0.04379(3) 0.83139(3) 0.01440(11) Uani 1 1 d .
O1 O 0.1609(5) 0.0636(5) 1.0669(5) 0.0294(12) Uani 1 1 d .
C1 C 0.0547(6) 0.0260(6) 1.0711(6) 0.0185(13) Uani 1 1 d .
O2 O 0.3908(4) -0.0718(5) 0.8376(4) 0.0230(10) Uani 1 1 d .
C2 C 0.5007(6) -0.0510(7) 0.9426(6) 0.0192(13) Uani 1 1 d .
O3 O 0.1271(5) -0.1025(5) 0.6196(4) 0.0272(11) Uani 1 1 d .
C3 C 0.0331(6) -0.0704(6) 0.5028(6) 0.0189(13) Uani 1 1 d .
O4 O 0.2090(5) -0.1919(5) 0.9275(6) 0.0370(13) Uani 1 1 d .
O5 O 0.3910(4) 0.1064(5) 1.0369(5) 0.0253(10) Uani 1 1 d .
O6 O 0.2979(5) 0.1854(5) 0.7039(5) 0.0344(12) Uani 1 1 d .
O7 O 0.0108(4) 0.1413(5) 0.6111(4) 0.0215(10) Uani 1 1 d .
O8 O -0.0271(4) -0.0269(5) 0.8203(4) 0.0227(10) Uani 1 1 d .
O9 O 0.1674(6) 0.2868(5) 0.8835(5) 0.0397(13) Uani 1 1 d .
O1W O 0.4231(11) -0.3145(16) 0.7095(15) 0.080(5) Uani 0.611(17) 1 d PU
O2W O 0.3403(19) -0.405(2) 0.826(3) 0.146(10) Uani 0.509(17) 1 d PU
O1W' O 0.4369(17) -0.203(3) 0.619(2) 0.078(7) Uani 0.389(17) 1 d PU
O2W' O 0.414(3) -0.523(3) 0.965(5) 0.28(2) Uani 0.491(17) 1 d PU

loop_
_atom_site_aniso_label
_atom_site_aniso_U_11
_atom_site_aniso_U_22
_atom_site_aniso_U_33
_atom_site_aniso_U_23
_atom_site_aniso_U_13
_atom_site_aniso_U_12
Sm1 0.00977(17) 0.02008(17) 0.01204(17) 0.00018(13) 0.00316(12) -0.00007(14)
O1 0.020(3) 0.043(3) 0.029(2) -0.010(2) 0.013(2) -0.012(2)
C1 0.015(3) 0.022(3) 0.018(3) -0.002(3) 0.006(3) -0.001(3)
O2 0.014(2) 0.031(3) 0.019(2) -0.0058(19) 0.0021(18) 0.0003(19)
C2 0.019(3) 0.021(3) 0.016(3) 0.000(3) 0.006(3) -0.002(3)
O3 0.021(3) 0.029(3) 0.020(2) -0.0047(19) -0.0028(19) 0.010(2)
C3 0.015(3) 0.025(4) 0.017(3) 0.000(3) 0.007(2) 0.001(3)
O4 0.028(3) 0.034(3) 0.049(3) 0.017(2) 0.017(2) 0.001(2)
O5 0.012(2) 0.036(3) 0.025(2) -0.009(2) 0.0038(19) 0.005(2)
O6 0.027(3) 0.038(3) 0.042(3) 0.018(2) 0.018(2) 0.003(2)
O7 0.020(2) 0.025(2) 0.014(2) -0.0057(18) 0.0024(18) -0.001(2)
O8 0.016(2) 0.037(3) 0.015(2) -0.0030(19) 0.0075(19) -0.003(2)
O9 0.052(4) 0.032(3) 0.026(2) -0.001(2) 0.007(2) 0.010(3)
O1W 0.033(6) 0.100(11) 0.096(10) -0.060(8) 0.014(6) 0.011(6)
O2W 0.068(14) 0.133(17) 0.19(2) -0.116(15) 0.004(13) -0.012(12)
O1W' 0.037(9) 0.121(16) 0.081(12) -0.064(11) 0.031(8) -0.018(10)
O2W' 0.11(2) 0.15(3) 0.40(5) -0.03(2) -0.09(3) 0.01(2)

loop_
_atom_type_symbol
_atom_type_description
_atom_type_scat_dispersion_real
_atom_type_scat_dispersion_imag
_atom_type_scat_source
C C 0.0033 0.0016 'International Tables Vol C Tables 4.2.6.8 and 6.1.1.4'
H H 0.0000 0.0000 'International Tables Vol C Tables 4.2.6.8 and 6.1.1.4'
O O 0.0106 0.0060 'International Tables Vol C Tables 4.2.6.8 and 6.1.1.4'
Sm Sm -0.1638 3.4418 'International Tables Vol C Tables 4.2.6.8 and 6.1.1.4'

loop_
_geom_angle_atom_site_label_1
_geom_angle_atom_site_label_2
_geom_angle_atom_site_label_3
_geom_angle
_geom_angle_site_symmetry_1
_geom_angle_site_symmetry_3
O5 Sm1 O3 137.54(15) . .
O5 Sm1 O9 73.39(16) . .
O3 Sm1 O9 137.30(15) . .
O5 Sm1 O4 89.55(17) . .
O3 Sm1 O4 75.95(16) . .
O9 Sm1 O4 143.71(18) . .
O5 Sm1 O8 130.21(15) . .
O3 Sm1 O8 83.00(16) . .
O9 Sm1 O8 95.10(18) . .
O4 Sm1 O8 71.49(16) . .
O5 Sm1 O2 65.76(14) . .
O3 Sm1 O2 71.79(15) . .
O9 Sm1 O2 127.00(17) . .
O4 Sm1 O2 69.02(16) . .
O8 Sm1 O2 137.06(15) . .
O5 Sm1 O7 142.43(16) . .
O3 Sm1 O7 65.89(14) . .
O9 Sm1 O7 73.41(15) . .
O4 Sm1 O7 127.92(16) . .
O8 Sm1 O7 69.94(15) . .
O2 Sm1 O7 125.08(14) . .
O5 Sm1 O6 80.89(16) . .
O3 Sm1 O6 83.40(17) . .
O9 Sm1 O6 72.59(18) . .
O4 Sm1 O6 137.15(17) . .
O8 Sm1 O6 142.74(15) . .
O2 Sm1 O6 68.98(16) . .
O7 Sm1 O6 72.83(15) . .
O5 Sm1 O1 66.52(15) . .
O3 Sm1 O1 140.69(16) . .
O9 Sm1 O1 70.13(17) . .
O4 Sm1 O1 73.72(17) . .
O8 Sm1 O1 64.06(14) . .
O2 Sm1 O1 118.19(15) . .
O7 Sm1 O1 116.73(15) . .
O6 Sm1 O1 135.85(16) . .
C1 O1 Sm1 119.8(4) . .
O1 C1 O8 126.9(6) . 3_557
O1 C1 C1 117.0(7) . 3_557
O8 C1 C1 116.1(7) 3_557 3_557
C2 O2 Sm1 119.9(4) . .
O5 C2 O2 126.9(6) 3_657 .
O5 C2 C2 117.3(7) 3_657 3_657
O2 C2 C2 115.8(7) . 3_657
C3 O3 Sm1 121.2(4) . .
O3 C3 O7 126.2(6) . 3_556
O3 C3 C3 117.0(6) . 3_556
O7 C3 C3 116.8(6) 3_556 3_556
C2 O5 Sm1 121.1(4) 3_657 .
C3 O7 Sm1 118.9(4) 3_556 .
C1 O8 Sm1 123.0(4) 3_557 .
O2W O2W' O2W' 104(4) . 3_647

loop_
_geom_bond_atom_site_label_1
_geom_bond_atom_site_label_2
_geom_bond_distance
_geom_bond_site_symmetry_2
Sm1 O5 2.416(4) .
Sm1 O3 2.418(4) .
Sm1 O9 2.438(5) .
Sm1 O4 2.447(5) .
Sm1 O8 2.463(4) .
Sm1 O2 2.465(4) .
Sm1 O7 2.484(4) .
Sm1 O6 2.496(5) .
Sm1 O1 2.545(4) .
O1 C1 1.250(8) .
C1 O8 1.258(7) 3_557
C1 C1 1.537(12) 3_557
O2 C2 1.260(7) .
C2 O5 1.252(8) 3_657
C2 C2 1.528(12) 3_657
O3 C3 1.252(7) .
C3 O7 1.254(7) 3_556
C3 C3 1.533(12) 3_556
O5 C2 1.252(8) 3_657
O7 C3 1.254(7) 3_556
O8 C1 1.258(7) 3_557
O1W O1W' 1.46(2) .
O2W O2W' 1.72(4) .
O2W' O2W' 1.79(6) 3_647
